data_7119107
loop_
_publ_author_name
'Nasiri, Amir H.'
'Saxena, Krishna'
'Bats, Jan W.'
'Nasiri, Hamid R.'
'Schwalbe, Harald'

_publ_section_title
;
 Biophysical investigation and conformational analysis of p38\a kinase
 inhibitor doramapimod and its analogues
;
_journal_issue 7
_journal_name_full 'Med. Chem. Commun.'
_journal_page_first 1421
_journal_paper_doi 10.1039/C6MD00262E
_journal_volume 7
_journal_year 2016
_chemical_formula_moiety 'C15 H19 Cl N4 O'
_chemical_formula_sum 'C15 H19 Cl N4 O'
_chemical_formula_weight 306.79
_chemical_name_systematic 1-(5-tert-Butyl-2-methyl-2H-pyrazol-3-yl)-3-(4-chlorophenyl)urea
_space_group_IT_number 14
_symmetry_cell_setting monoclinic
_symmetry_space_group_name_Hall '-P 2ybc'
_symmetry_space_group_name_H-M 'P 1 21/c 1'
_atom_sites_solution_hydrogens geom
_atom_sites_solution_primary direct
_atom_sites_solution_secondary difmap
_audit_creation_method SHELXL-97
_audit_update_record
;
2016-04-14 deposited with the CCDC.
2016-05-25 downloaded from the CCDC.
;
_cell_angle_alpha 90.00
_cell_angle_beta 90.626(17)
_cell_angle_gamma 90.00
_cell_formula_units_Z 12
_cell_length_a 13.987(2)
_cell_length_b 16.528(3)
_cell_length_c 20.406(4)
_cell_measurement_reflns_used 144
_cell_measurement_temperature 165(2)
_cell_measurement_theta_max 23
_cell_measurement_theta_min 3
_cell_volume 4717.1(14)
_computing_cell_refinement 'SMART (Siemens, 1995)'
_computing_data_collection 'SMART (Siemens, 1995)'
_computing_data_reduction 'SAINT (Siemens, 1995)'
_computing_publication_material 'SHELXL-97 (Sheldrick, 2008)'
_computing_structure_refinement 'SHELXL-97 (Sheldrick, 2008)'
_computing_structure_solution 'SHELXS-97 (Sheldrick, 2008)'
_diffrn_ambient_temperature 165(2)
_diffrn_measured_fraction_theta_full 0.979
_diffrn_measured_fraction_theta_max 0.979
_diffrn_measurement_device_type Siemens_SMART_1K_CCD
_diffrn_measurement_method \w
_diffrn_radiation_monochromator graphite
_diffrn_radiation_source 'normal-focus sealed tube'
_diffrn_radiation_type MoK\a
_diffrn_radiation_wavelength 0.71073
_diffrn_reflns_av_R_equivalents 0.1188
_diffrn_reflns_av_sigmaI/netI 0.0892
_diffrn_reflns_limit_h_max 18
_diffrn_reflns_limit_h_min -18
_diffrn_reflns_limit_k_max 21
_diffrn_reflns_limit_k_min -21
_diffrn_reflns_limit_l_max 26
_diffrn_reflns_limit_l_min -26
_diffrn_reflns_number 64918
_diffrn_reflns_theta_full 27.50
_diffrn_reflns_theta_max 27.50
_diffrn_reflns_theta_min 1.91
_diffrn_standards_decay_% 0.0
_diffrn_standards_interval_time 1200
_diffrn_standards_number 430
_exptl_absorpt_coefficient_mu 0.248
_exptl_absorpt_correction_type none
_exptl_crystal_colour colorless
_exptl_crystal_density_diffrn 1.296
_exptl_crystal_density_method 'not measured'
_exptl_crystal_description plate
_exptl_crystal_F_000 1944
_exptl_crystal_size_max 0.70
_exptl_crystal_size_mid 0.30
_exptl_crystal_size_min 0.10
_refine_diff_density_max 0.537
_refine_diff_density_min -0.324
_refine_diff_density_rms 0.060
_refine_ls_extinction_coef 0.0013(3)
_refine_ls_extinction_expression Fc^*^=kFc[1+0.001xFc^2^\l^3^/sin(2\q)]^-1/4^
_refine_ls_extinction_method SHELXL
_refine_ls_goodness_of_fit_ref 1.019
_refine_ls_hydrogen_treatment constr
_refine_ls_matrix_type full
_refine_ls_number_parameters 572
_refine_ls_number_reflns 10616
_refine_ls_number_restraints 1
_refine_ls_restrained_S_all 1.019
_refine_ls_R_factor_all 0.1184
_refine_ls_R_factor_gt 0.0513
_refine_ls_shift/su_max 0.001
_refine_ls_shift/su_mean 0.000
_refine_ls_structure_factor_coef Fsqd
_refine_ls_weighting_details 'calc w=1/[\s^2^(Fo^2^)+(0.06P)^2^] where P=(Fo^2^+2Fc^2^)/3'
_refine_ls_weighting_scheme calc
_refine_ls_wR_factor_gt 0.1054
_refine_ls_wR_factor_ref 0.1283
_reflns_d_resolution_high 0.7696
_reflns_number_gt 6135
_reflns_number_total 10616
_reflns_threshold_expression I>2sigma(I)
_cod_data_source_file c6md00262e1.cif
_cod_data_source_block compound-2
_cod_original_cell_volume 4717.2(14)
_cod_original_sg_symbol_H-M 'P 21/c'
_cod_database_code 7119107
_shelx_title ' tm in P2(1)/c'
_shelx_f_calc_maximum 438.36

loop_
_symmetry_equiv_pos_as_xyz
'x, y, z'
'-x, y+1/2, -z+1/2'
'-x, -y, -z'
'x, -y-1/2, z-1/2'

loop_
_atom_site_label
_atom_site_type_symbol
_atom_site_fract_x
_atom_site_fract_y
_atom_site_fract_z
_atom_site_U_iso_or_equiv
_atom_site_adp_type
_atom_site_occupancy
_atom_site_symmetry_multiplicity
_atom_site_calc_flag
_atom_site_refinement_flags
Cl1 Cl 0.11606(5) 0.59236(4) 0.41861(3) 0.04526(19) Uani 1 1 d .
N3 N -0.20633(13) 0.72641(11) 0.86612(9) 0.0252(4) Uani 1 1 d .
O1 O -0.12960(10) 0.60290(8) 0.70269(7) 0.0245(4) Uani 1 1 d .
N1 N -0.02817(13) 0.70553(10) 0.67513(9) 0.0252(4) Uani 1 1 d .
H1A H -0.0017 0.7503 0.6900 0.030 Uiso 1 1 calc R
C6 C -0.01785(16) 0.60332(13) 0.51308(11) 0.0268(5) Uani 1 1 d .
H6A H -0.0568 0.5714 0.4847 0.032 Uiso 1 1 calc R
N2 N -0.12645(13) 0.71893(11) 0.76346(9) 0.0261(4) Uani 1 1 d .
H2B H -0.0962 0.7648 0.7710 0.031 Uiso 1 1 calc R
N4 N -0.28792(13) 0.70184(11) 0.89683(9) 0.0262(4) Uani 1 1 d .
C11 C -0.14115(17) 0.78199(14) 0.89917(12) 0.0316(6) Uani 1 1 d .
H11A H -0.0784 0.7795 0.8784 0.047 Uiso 1 1 calc R
H11B H -0.1348 0.7667 0.9454 0.047 Uiso 1 1 calc R
H11C H -0.1664 0.8372 0.8960 0.047 Uiso 1 1 calc R
C2 C 0.13167(17) 0.67019(13) 0.53537(11) 0.0289(6) Uani 1 1 d .
H2A H 0.1945 0.6842 0.5222 0.035 Uiso 1 1 calc R
C4 C 0.00477(16) 0.67530(12) 0.61479(11) 0.0230(5) Uani 1 1 d .
C7 C -0.09748(16) 0.67125(13) 0.71221(10) 0.0222(5) Uani 1 1 d .
C8 C -0.20231(16) 0.69728(13) 0.80416(11) 0.0242(5) Uani 1 1 d .
C3 C 0.09731(16) 0.69585(13) 0.59582(11) 0.0276(5) Uani 1 1 d .
H3A H 0.1369 0.7273 0.6241 0.033 Uiso 1 1 calc R
C10 C -0.33415(16) 0.65520(13) 0.85251(11) 0.0259(5) Uani 1 1 d .
C1 C 0.07365(17) 0.62416(13) 0.49476(11) 0.0280(5) Uani 1 1 d .
C12 C -0.43174(17) 0.62027(14) 0.86753(12) 0.0316(6) Uani 1 1 d .
C5 C -0.05292(16) 0.62907(12) 0.57286(11) 0.0245(5) Uani 1 1 d .
H5A H -0.1161 0.6153 0.5853 0.029 Uiso 1 1 calc R
C9 C -0.28206(16) 0.65064(13) 0.79406(11) 0.0271(5) Uani 1 1 d .
H9A H -0.2987 0.6213 0.7556 0.032 Uiso 1 1 calc R
C13 C -0.46279(19) 0.56319(16) 0.81246(14) 0.0451(7) Uani 1 1 d .
H13A H -0.4645 0.5928 0.7709 0.068 Uiso 1 1 calc R
H13B H -0.5266 0.5418 0.8217 0.068 Uiso 1 1 calc R
H13C H -0.4172 0.5183 0.8095 0.068 Uiso 1 1 calc R
C15 C -0.50192(19) 0.69149(17) 0.87337(16) 0.0524(8) Uani 1 1 d .
H15A H -0.5032 0.7220 0.8322 0.079 Uiso 1 1 calc R
H15B H -0.4812 0.7271 0.9092 0.079 Uiso 1 1 calc R
H15C H -0.5661 0.6708 0.8824 0.079 Uiso 1 1 calc R
C14 C -0.42993(19) 0.57304(17) 0.93245(13) 0.0475(7) Uani 1 1 d .
H14A H -0.4103 0.6092 0.9682 0.071 Uiso 1 1 calc R
H14B H -0.3845 0.5281 0.9293 0.071 Uiso 1 1 calc R
H14C H -0.4939 0.5517 0.9412 0.071 Uiso 1 1 calc R
Cl3 Cl -0.38573(5) 1.12666(4) 1.08656(4) 0.0489(2) Uani 1 1 d .
O3 O -0.24065(11) 0.73089(9) 1.12921(7) 0.0302(4) Uani 1 1 d .
N12 N -0.08302(13) 0.50029(10) 1.09367(9) 0.0269(5) Uani 1 1 d .
N9 N -0.30827(13) 0.77997(10) 1.03304(9) 0.0245(4) Uani 1 1 d .
H9B H -0.3266 0.7640 0.9937 0.029 Uiso 1 1 calc R
N11 N -0.10695(14) 0.57375(10) 1.06835(9) 0.0276(5) Uani 1 1 d .
N10 N -0.24391(14) 0.65380(11) 1.03641(9) 0.0317(5) Uani 1 1 d .
H10B H -0.2581 0.6531 0.9943 0.038 Uiso 1 1 calc R
C37 C -0.26255(15) 0.72265(13) 1.07119(11) 0.0234(5) Uani 1 1 d .
C34 C -0.32935(15) 0.86094(13) 1.04913(11) 0.0225(5) Uani 1 1 d .
C40 C -0.16650(16) 0.46405(13) 1.10605(10) 0.0222(5) Uani 1 1 d .
C38 C -0.20306(16) 0.58367(13) 1.06471(10) 0.0245(5) Uani 1 1 d .
C42 C -0.16969(16) 0.37830(13) 1.13305(11) 0.0262(5) Uani 1 1 d .
C33 C -0.36030(17) 0.91136(14) 0.99850(12) 0.0330(6) Uani 1 1 d .
H33A H -0.3686 0.8900 0.9556 0.040 Uiso 1 1 calc R
C44 C -0.2075(2) 0.32239(14) 1.07838(13) 0.0423(7) Uani 1 1 d .
H44A H -0.1644 0.3247 1.0409 0.063 Uiso 1 1 calc R
H44B H -0.2715 0.3401 1.0647 0.063 Uiso 1 1 calc R
H44C H -0.2106 0.2667 1.0948 0.063 Uiso 1 1 calc R
C31 C -0.36629(16) 1.02357(14) 1.07232(13) 0.0320(6) Uani 1 1 d .
C35 C -0.32013(17) 0.89247(14) 1.11201(11) 0.0316(6) Uani 1 1 d .
H35A H -0.3014 0.8583 1.1473 0.038 Uiso 1 1 calc R
C36 C -0.33833(17) 0.97408(14) 1.12326(12) 0.0340(6) Uani 1 1 d .
H36A H -0.3314 0.9957 1.1662 0.041 Uiso 1 1 calc R
C39 C -0.24336(16) 0.51470(13) 1.08889(11) 0.0264(5) Uani 1 1 d .
H39A H -0.3096 0.5034 1.0932 0.032 Uiso 1 1 calc R
C45 C -0.07003(19) 0.35062(15) 1.15463(14) 0.0454(7) Uani 1 1 d .
H45A H -0.0459 0.3864 1.1893 0.068 Uiso 1 1 calc R
H45B H -0.0269 0.3526 1.1172 0.068 Uiso 1 1 calc R
H45C H -0.0734 0.2951 1.1712 0.068 Uiso 1 1 calc R
C41 C -0.03247(18) 0.62886(14) 1.04663(14) 0.0411(7) Uani 1 1 d .
H41A H -0.0606 0.6819 1.0370 0.062 Uiso 1 1 calc R
H41B H -0.0028 0.6072 1.0070 0.062 Uiso 1 1 calc R
H41C H 0.0162 0.6345 1.0813 0.062 Uiso 1 1 calc R
C32 C -0.37921(18) 0.99271(15) 1.01012(13) 0.0381(7) Uani 1 1 d .
H32A H -0.4009 1.0267 0.9755 0.046 Uiso 1 1 calc R
C43 C -0.23646(19) 0.37467(15) 1.19193(12) 0.0393(6) Uani 1 1 d .
H43A H -0.2118 0.4100 1.2268 0.059 Uiso 1 1 calc R
H43B H -0.2399 0.3189 1.2081 0.059 Uiso 1 1 calc R
H43C H -0.3005 0.3928 1.1786 0.059 Uiso 1 1 calc R
Cl2 Cl 0.41689(4) 0.44170(4) 0.67554(3) 0.0458(2) Uani 1 1 d .
N5 N 0.00133(13) 0.47014(10) 0.72378(9) 0.0243(4) Uani 1 1 d .
H5B H -0.0247 0.5139 0.7068 0.029 Uiso 1 1 calc R
N7 N -0.22062(13) 0.42766(11) 0.87064(10) 0.0285(5) Uani 1 1 d .
C25 C -0.32811(16) 0.33768(14) 0.85206(12) 0.0281(5) Uani 1 1 d .
N8 N -0.29063(13) 0.38348(11) 0.89982(9) 0.0303(5) Uani 1 1 d .
C18 C 0.13965(17) 0.49584(13) 0.65816(11) 0.0263(5) Uani 1 1 d .
H18A H 0.0996 0.5248 0.6284 0.032 Uiso 1 1 calc R
C19 C 0.09962(16) 0.45819(12) 0.71286(11) 0.0232(5) Uani 1 1 d .
O2 O -0.03217(12) 0.35332(10) 0.77894(10) 0.0456(5) Uani 1 1 d .
N6 N -0.14689(13) 0.45012(11) 0.76653(9) 0.0298(5) Uani 1 1 d .
H6B H -0.1632 0.4956 0.7469 0.036 Uiso 1 1 calc R
C22 C -0.05707(17) 0.42016(13) 0.75823(11) 0.0269(5) Uani 1 1 d .
C20 C 0.15891(16) 0.41544(13) 0.75576(11) 0.0253(5) Uani 1 1 d .
H20A H 0.1328 0.3905 0.7935 0.030 Uiso 1 1 calc R
C21 C 0.25624(17) 0.40903(13) 0.74352(11) 0.0278(5) Uani 1 1 d .
H21A H 0.2964 0.3785 0.7721 0.033 Uiso 1 1 calc R
C24 C -0.28202(16) 0.35283(13) 0.79208(12) 0.0301(6) Uani 1 1 d .
H24A H -0.2954 0.3284 0.7508 0.036 Uiso 1 1 calc R
C16 C 0.29421(16) 0.44752(14) 0.68930(11) 0.0286(6) Uani 1 1 d .
C26 C -0.16953(17) 0.48939(14) 0.90787(12) 0.0348(6) Uani 1 1 d .
H26A H -0.1037 0.4933 0.8922 0.052 Uiso 1 1 calc R
H26B H -0.1688 0.4748 0.9544 0.052 Uiso 1 1 calc R
H26C H -0.2017 0.5416 0.9021 0.052 Uiso 1 1 calc R
C17 C 0.23647(17) 0.49136(13) 0.64698(11) 0.0291(6) Uani 1 1 d .
H17A H 0.2633 0.5183 0.6104 0.035 Uiso 1 1 calc R
C23 C -0.21429(16) 0.40986(13) 0.80585(11) 0.0260(5) Uani 1 1 d .
C27 C -0.41110(17) 0.28112(15) 0.86568(12) 0.0345(6) Uani 1 1 d U
C29 C -0.4985(2) 0.3111(2) 0.8307(2) 0.1101(18) Uani 1 1 d .
H29A H -0.5132 0.3660 0.8456 0.165 Uiso 1 1 calc R
H29B H -0.5524 0.2753 0.8403 0.165 Uiso 1 1 calc R
H29C H -0.4872 0.3116 0.7834 0.165 Uiso 1 1 calc R
C28 C -0.3863(2) 0.19631(18) 0.8421(2) 0.0838(13) Uani 1 1 d .
H28A H -0.3749 0.1975 0.7948 0.126 Uiso 1 1 calc R
H28B H -0.4395 0.1596 0.8513 0.126 Uiso 1 1 calc R
H28C H -0.3286 0.1773 0.8650 0.126 Uiso 1 1 calc R
C30 C -0.4279(3) 0.2748(2) 0.93924(17) 0.0911(13) Uani 1 1 d U
H30A H -0.4429 0.3284 0.9568 0.137 Uiso 1 1 calc R
H30B H -0.3701 0.2538 0.9609 0.137 Uiso 1 1 calc R
H30C H -0.4814 0.2380 0.9473 0.137 Uiso 1 1 calc R

loop_
_atom_site_aniso_label
_atom_site_aniso_U_11
_atom_site_aniso_U_22
_atom_site_aniso_U_33
_atom_site_aniso_U_23
_atom_site_aniso_U_13
_atom_site_aniso_U_12
Cl1 0.0536(4) 0.0486(4) 0.0339(4) -0.0087(3) 0.0177(3) -0.0064(3)
N3 0.0333(11) 0.0251(10) 0.0170(10) -0.0024(8) -0.0016(9) -0.0020(9)
O1 0.0309(9) 0.0177(8) 0.0250(9) 0.0028(7) 0.0028(7) -0.0005(7)
N1 0.0337(11) 0.0208(10) 0.0212(11) -0.0048(8) 0.0012(9) -0.0067(8)
C6 0.0320(14) 0.0213(11) 0.0269(13) -0.0008(10) -0.0013(11) 0.0010(10)
N2 0.0365(12) 0.0211(10) 0.0208(10) -0.0018(8) 0.0010(9) -0.0049(9)
N4 0.0329(11) 0.0278(10) 0.0178(10) -0.0036(9) -0.0009(9) 0.0017(9)
C11 0.0421(15) 0.0302(13) 0.0225(13) -0.0049(11) -0.0030(11) -0.0026(11)
C2 0.0287(14) 0.0299(13) 0.0283(14) 0.0043(11) 0.0025(11) -0.0040(11)
C4 0.0289(13) 0.0170(11) 0.0229(13) 0.0022(10) -0.0008(10) -0.0001(10)
C7 0.0282(13) 0.0206(12) 0.0177(12) 0.0024(10) -0.0047(10) 0.0043(10)
C8 0.0349(14) 0.0221(11) 0.0157(12) 0.0008(10) -0.0010(10) 0.0057(10)
C3 0.0314(14) 0.0241(12) 0.0272(14) 0.0042(10) -0.0039(11) -0.0055(10)
C10 0.0318(14) 0.0270(12) 0.0189(12) -0.0014(10) -0.0034(10) 0.0065(10)
C1 0.0358(14) 0.0252(12) 0.0230(13) 0.0020(10) 0.0054(11) 0.0031(11)
C12 0.0274(14) 0.0389(14) 0.0286(14) -0.0082(11) 0.0000(11) 0.0009(11)
C5 0.0265(13) 0.0222(11) 0.0248(13) 0.0020(10) 0.0003(10) 0.0005(10)
C9 0.0320(14) 0.0303(13) 0.0188(12) -0.0036(10) -0.0032(10) 0.0028(11)
C13 0.0385(16) 0.0544(17) 0.0424(17) -0.0165(14) 0.0020(13) -0.0076(13)
C15 0.0328(16) 0.0542(18) 0.070(2) -0.0132(16) 0.0007(15) 0.0084(14)
C14 0.0375(16) 0.0649(19) 0.0400(17) 0.0047(15) 0.0052(13) -0.0107(14)
Cl3 0.0516(4) 0.0264(3) 0.0691(5) 0.0015(3) 0.0158(4) 0.0071(3)
O3 0.0435(10) 0.0302(9) 0.0168(9) -0.0009(7) -0.0070(7) 0.0053(8)
N12 0.0293(11) 0.0205(10) 0.0308(11) 0.0004(9) -0.0009(9) 0.0017(8)
N9 0.0332(11) 0.0265(10) 0.0137(10) -0.0005(8) -0.0057(8) 0.0063(9)
N11 0.0326(12) 0.0212(10) 0.0291(11) 0.0029(9) 0.0011(9) -0.0013(9)
N10 0.0491(13) 0.0304(11) 0.0153(10) -0.0024(9) -0.0059(9) 0.0101(10)
C37 0.0225(12) 0.0242(12) 0.0234(13) 0.0003(10) 0.0007(10) 0.0016(10)
C34 0.0185(12) 0.0260(12) 0.0232(12) 0.0016(10) 0.0026(10) 0.0024(9)
C40 0.0261(13) 0.0234(11) 0.0170(12) -0.0042(10) 0.0014(10) -0.0015(10)
C38 0.0338(14) 0.0262(12) 0.0135(11) -0.0030(10) -0.0037(10) 0.0070(10)
C42 0.0319(14) 0.0215(11) 0.0253(13) -0.0014(10) 0.0039(10) -0.0009(10)
C33 0.0407(15) 0.0384(14) 0.0200(13) 0.0029(11) 0.0019(11) 0.0113(12)
C44 0.0618(19) 0.0276(13) 0.0377(16) -0.0071(12) 0.0041(14) -0.0095(13)
C31 0.0264(14) 0.0280(13) 0.0419(16) 0.0009(12) 0.0124(12) 0.0044(10)
C35 0.0424(15) 0.0299(13) 0.0223(13) 0.0001(11) -0.0065(11) 0.0085(11)
C36 0.0407(16) 0.0331(13) 0.0282(14) -0.0075(12) -0.0026(12) 0.0061(12)
C39 0.0245(13) 0.0310(13) 0.0238(13) -0.0031(10) 0.0000(10) -0.0008(10)
C45 0.0446(17) 0.0325(14) 0.0590(19) 0.0152(14) -0.0010(14) 0.0061(12)
C41 0.0408(16) 0.0279(13) 0.0546(18) 0.0070(13) 0.0013(13) -0.0041(12)
C32 0.0445(16) 0.0371(14) 0.0330(16) 0.0146(12) 0.0111(12) 0.0137(12)
C43 0.0510(17) 0.0301(13) 0.0371(15) 0.0032(12) 0.0096(13) -0.0064(12)
Cl2 0.0285(4) 0.0753(5) 0.0337(4) -0.0052(3) 0.0023(3) 0.0046(3)
N5 0.0271(11) 0.0190(9) 0.0269(11) 0.0050(8) 0.0032(9) 0.0036(8)
N7 0.0249(11) 0.0293(11) 0.0313(12) -0.0009(9) 0.0001(9) -0.0060(9)
C25 0.0266(13) 0.0283(12) 0.0294(14) -0.0009(11) 0.0029(11) -0.0004(10)
N8 0.0282(11) 0.0345(11) 0.0283(12) 0.0016(9) 0.0013(9) -0.0048(9)
C18 0.0346(14) 0.0228(12) 0.0215(12) 0.0019(10) 0.0003(11) 0.0013(10)
C19 0.0273(13) 0.0196(11) 0.0225(12) -0.0036(10) 0.0000(10) -0.0003(10)
O2 0.0359(10) 0.0297(10) 0.0712(14) 0.0243(9) 0.0013(9) 0.0029(8)
N6 0.0319(12) 0.0241(10) 0.0336(12) 0.0114(9) 0.0061(9) 0.0031(9)
C22 0.0316(14) 0.0205(12) 0.0284(13) 0.0028(10) -0.0031(11) -0.0004(10)
C20 0.0332(14) 0.0241(12) 0.0186(12) -0.0001(10) -0.0015(10) -0.0002(10)
C21 0.0343(14) 0.0277(12) 0.0214(13) -0.0039(10) -0.0065(10) 0.0065(11)
C24 0.0334(14) 0.0305(13) 0.0263(14) 0.0002(11) 0.0013(11) -0.0013(11)
C16 0.0230(13) 0.0361(13) 0.0266(14) -0.0075(11) -0.0003(10) 0.0010(11)
C26 0.0307(14) 0.0377(14) 0.0360(15) -0.0049(12) -0.0029(12) -0.0042(11)
C17 0.0349(14) 0.0310(13) 0.0216(13) -0.0011(11) 0.0047(11) 0.0004(11)
C23 0.0265(13) 0.0246(12) 0.0270(13) 0.0052(10) 0.0022(10) 0.0018(10)
C27 0.0290(14) 0.0403(15) 0.0344(14) -0.0011(12) 0.0056(12) -0.0078(12)
C29 0.042(2) 0.116(3) 0.171(5) 0.079(3) -0.036(2) -0.031(2)
C28 0.071(2) 0.052(2) 0.129(4) -0.018(2) 0.037(2) -0.0234(18)
C30 0.086(3) 0.129(3) 0.058(2) 0.009(2) 0.019(2) -0.067(2)

loop_
_atom_type_symbol
_atom_type_description
_atom_type_scat_dispersion_real
_atom_type_scat_dispersion_imag
_atom_type_scat_source
C C 0.0033 0.0016 'International Tables Vol C Tables 4.2.6.8 and 6.1.1.4'
H H 0.0000 0.0000 'International Tables Vol C Tables 4.2.6.8 and 6.1.1.4'
N N 0.0061 0.0033 'International Tables Vol C Tables 4.2.6.8 and 6.1.1.4'
O O 0.0106 0.0060 'International Tables Vol C Tables 4.2.6.8 and 6.1.1.4'
Cl Cl 0.1484 0.1585 'International Tables Vol C Tables 4.2.6.8 and 6.1.1.4'

loop_
_geom_angle_atom_site_label_1
_geom_angle_atom_site_label_2
_geom_angle_atom_site_label_3
_geom_angle
C8 N3 N4 111.41(18)
C8 N3 C11 128.7(2)
N4 N3 C11 119.75(17)
C7 N1 C4 125.42(18)
C7 N1 H1A 117.3
C4 N1 H1A 117.3
C1 C6 C5 120.0(2)
C1 C6 H6A 120.0
C5 C6 H6A 120.0
C7 N2 C8 122.43(18)
C7 N2 H2B 118.8
C8 N2 H2B 118.8
C10 N4 N3 104.98(17)
N3 C11 H11A 109.5
N3 C11 H11B 109.5
H11A C11 H11B 109.5
N3 C11 H11C 109.5
H11A C11 H11C 109.5
H11B C11 H11C 109.5
C1 C2 C3 119.5(2)
C1 C2 H2A 120.3
C3 C2 H2A 120.3
C3 C4 C5 119.6(2)
C3 C4 N1 117.9(2)
C5 C4 N1 122.4(2)
O1 C7 N1 123.8(2)
O1 C7 N2 122.4(2)
N1 C7 N2 113.73(19)
N3 C8 C9 107.4(2)
N3 C8 N2 120.1(2)
C9 C8 N2 132.5(2)
C2 C3 C4 120.0(2)
C2 C3 H3A 120.0
C4 C3 H3A 120.0
N4 C10 C9 110.5(2)
N4 C10 C12 120.5(2)
C9 C10 C12 128.8(2)
C6 C1 C2 121.0(2)
C6 C1 Cl1 119.32(18)
C2 C1 Cl1 119.69(18)
C10 C12 C13 109.63(19)
C10 C12 C14 111.2(2)
C13 C12 C14 108.8(2)
C10 C12 C15 107.5(2)
C13 C12 C15 110.7(2)
C14 C12 C15 109.1(2)
C6 C5 C4 119.9(2)
C6 C5 H5A 120.0
C4 C5 H5A 120.0
C8 C9 C10 105.7(2)
C8 C9 H9A 127.1
C10 C9 H9A 127.1
C12 C13 H13A 109.5
C12 C13 H13B 109.5
H13A C13 H13B 109.5
C12 C13 H13C 109.5
H13A C13 H13C 109.5
H13B C13 H13C 109.5
C12 C15 H15A 109.5
C12 C15 H15B 109.5
H15A C15 H15B 109.5
C12 C15 H15C 109.5
H15A C15 H15C 109.5
H15B C15 H15C 109.5
C12 C14 H14A 109.5
C12 C14 H14B 109.5
H14A C14 H14B 109.5
C12 C14 H14C 109.5
H14A C14 H14C 109.5
H14B C14 H14C 109.5
C40 N12 N11 105.04(17)
C37 N9 C34 128.14(18)
C37 N9 H9B 115.9
C34 N9 H9B 115.9
C38 N11 N12 111.63(17)
C38 N11 C41 128.31(19)
N12 N11 C41 120.00(19)
C37 N10 C38 123.30(19)
C37 N10 H10B 118.4
C38 N10 H10B 118.4
O3 C37 N10 123.1(2)
O3 C37 N9 125.3(2)
N10 C37 N9 111.63(19)
C35 C34 C33 119.0(2)
C35 C34 N9 123.6(2)
C33 C34 N9 117.3(2)
N12 C40 C39 110.68(19)
N12 C40 C42 120.94(19)
C39 C40 C42 128.3(2)
N11 C38 C39 106.98(19)
N11 C38 N10 121.2(2)
C39 C38 N10 131.7(2)
C40 C42 C45 110.68(19)
C40 C42 C43 109.95(18)
C45 C42 C43 109.0(2)
C40 C42 C44 107.95(19)
C45 C42 C44 109.5(2)
C43 C42 C44 109.8(2)
C32 C33 C34 120.7(2)
C32 C33 H33A 119.7
C34 C33 H33A 119.7
C42 C44 H44A 109.5
C42 C44 H44B 109.5
H44A C44 H44B 109.5
C42 C44 H44C 109.5
H44A C44 H44C 109.5
H44B C44 H44C 109.5
C36 C31 C32 120.6(2)
C36 C31 Cl3 119.77(19)
C32 C31 Cl3 119.62(19)
C34 C35 C36 120.0(2)
C34 C35 H35A 120.0
C36 C35 H35A 120.0
C31 C36 C35 120.1(2)
C31 C36 H36A 119.9
C35 C36 H36A 119.9
C38 C39 C40 105.7(2)
C38 C39 H39A 127.2
C40 C39 H39A 127.2
C42 C45 H45A 109.5
C42 C45 H45B 109.5
H45A C45 H45B 109.5
C42 C45 H45C 109.5
H45A C45 H45C 109.5
H45B C45 H45C 109.5
N11 C41 H41A 109.5
N11 C41 H41B 109.5
H41A C41 H41B 109.5
N11 C41 H41C 109.5
H41A C41 H41C 109.5
H41B C41 H41C 109.5
C31 C32 C33 119.4(2)
C31 C32 H32A 120.3
C33 C32 H32A 120.3
C42 C43 H43A 109.5
C42 C43 H43B 109.5
H43A C43 H43B 109.5
C42 C43 H43C 109.5
H43A C43 H43C 109.5
H43B C43 H43C 109.5
C22 N5 C19 126.02(18)
C22 N5 H5B 117.0
C19 N5 H5B 117.0
C23 N7 N8 111.33(18)
C23 N7 C26 128.6(2)
N8 N7 C26 119.90(19)
N8 C25 C24 110.6(2)
N8 C25 C27 120.6(2)
C24 C25 C27 128.7(2)
C25 N8 N7 105.24(18)
C17 C18 C19 120.7(2)
C17 C18 H18A 119.7
C19 C18 H18A 119.7
C20 C19 C18 119.1(2)
C20 C19 N5 123.2(2)
C18 C19 N5 117.6(2)
C22 N6 C23 121.45(19)
C22 N6 H6B 119.3
C23 N6 H6B 119.3
O2 C22 N5 123.5(2)
O2 C22 N6 122.7(2)
N5 C22 N6 113.74(19)
C21 C20 C19 120.2(2)
C21 C20 H20A 119.9
C19 C20 H20A 119.9
C16 C21 C20 119.5(2)
C16 C21 H21A 120.2
C20 C21 H21A 120.2
C23 C24 C25 105.5(2)
C23 C24 H24A 127.3
C25 C24 H24A 127.3
C17 C16 C21 120.9(2)
C17 C16 Cl2 119.85(18)
C21 C16 Cl2 119.28(18)
N7 C26 H26A 109.5
N7 C26 H26B 109.5
H26A C26 H26B 109.5
N7 C26 H26C 109.5
H26A C26 H26C 109.5
H26B C26 H26C 109.5
C18 C17 C16 119.6(2)
C18 C17 H17A 120.2
C16 C17 H17A 120.2
N7 C23 C24 107.3(2)
N7 C23 N6 120.2(2)
C24 C23 N6 132.5(2)
C29 C27 C25 109.4(2)
C29 C27 C28 110.0(3)
C25 C27 C28 109.4(2)
C29 C27 C30 111.0(3)
C25 C27 C30 110.4(2)
C28 C27 C30 106.6(3)
C27 C29 H29A 109.5
C27 C29 H29B 109.5
H29A C29 H29B 109.5
C27 C29 H29C 109.5
H29A C29 H29C 109.5
H29B C29 H29C 109.5
C27 C28 H28A 109.5
C27 C28 H28B 109.5
H28A C28 H28B 109.5
C27 C28 H28C 109.5
H28A C28 H28C 109.5
H28B C28 H28C 109.5
C27 C30 H30A 109.5
C27 C30 H30B 109.5
H30A C30 H30B 109.5
C27 C30 H30C 109.5
H30A C30 H30C 109.5
H30B C30 H30C 109.5

loop_
_geom_bond_atom_site_label_1
_geom_bond_atom_site_label_2
_geom_bond_distance
Cl1 C1 1.750(2)
N3 C8 1.355(3)
N3 N4 1.370(2)
N3 C11 1.455(3)
O1 C7 1.231(2)
N1 C7 1.360(3)
N1 C4 1.411(3)
N1 H1A 0.8800
C6 C1 1.381(3)
C6 C5 1.387(3)
C6 H6A 0.9500
N2 C7 1.374(3)
N2 C8 1.401(3)
N2 H2B 0.8800
N4 C10 1.348(3)
C11 H11A 0.9800
C11 H11B 0.9800
C11 H11C 0.9800
C2 C1 1.382(3)
C2 C3 1.395(3)
C2 H2A 0.9500
C4 C3 1.397(3)
C4 C5 1.397(3)
C8 C9 1.370(3)
C3 H3A 0.9500
C10 C9 1.407(3)
C10 C12 1.516(3)
C12 C13 1.527(3)
C12 C14 1.537(4)
C12 C15 1.538(3)
C5 H5A 0.9500
C9 H9A 0.9500
C13 H13A 0.9800
C13 H13B 0.9800
C13 H13C 0.9800
C15 H15A 0.9800
C15 H15B 0.9800
C15 H15C 0.9800
C14 H14A 0.9800
C14 H14B 0.9800
C14 H14C 0.9800
Cl3 C31 1.750(2)
O3 C37 1.227(3)
N12 C40 1.339(3)
N12 N11 1.360(2)
N9 C37 1.379(3)
N9 C34 1.410(3)
N9 H9B 0.8800
N11 C38 1.356(3)
N11 C41 1.457(3)
N10 C37 1.368(3)
N10 C38 1.413(3)
N10 H10B 0.8800
C34 C35 1.390(3)
C34 C33 1.393(3)
C40 C39 1.404(3)
C40 C42 1.522(3)
C38 C39 1.366(3)
C42 C45 1.527(3)
C42 C43 1.531(3)
C42 C44 1.538(3)
C33 C32 1.391(3)
C33 H33A 0.9500
C44 H44A 0.9800
C44 H44B 0.9800
C44 H44C 0.9800
C31 C36 1.376(3)
C31 C32 1.378(3)
C35 C36 1.392(3)
C35 H35A 0.9500
C36 H36A 0.9500
C39 H39A 0.9500
C45 H45A 0.9800
C45 H45B 0.9800
C45 H45C 0.9800
C41 H41A 0.9800
C41 H41B 0.9800
C41 H41C 0.9800
C32 H32A 0.9500
C43 H43A 0.9800
C43 H43B 0.9800
C43 H43C 0.9800
Cl2 C16 1.744(2)
N5 C22 1.363(3)
N5 C19 1.409(3)
N5 H5B 0.8800
N7 C23 1.358(3)
N7 N8 1.364(2)
N7 C26 1.455(3)
C25 N8 1.337(3)
C25 C24 1.412(3)
C25 C27 1.518(3)
C18 C17 1.378(3)
C18 C19 1.400(3)
C18 H18A 0.9500
C19 C20 1.392(3)
O2 C22 1.232(3)
N6 C22 1.363(3)
N6 C23 1.411(3)
N6 H6B 0.8800
C20 C21 1.391(3)
C20 H20A 0.9500
C21 C16 1.387(3)
C21 H21A 0.9500
C24 C23 1.363(3)
C24 H24A 0.9500
C16 C17 1.381(3)
C26 H26A 0.9800
C26 H26B 0.9800
C26 H26C 0.9800
C17 H17A 0.9500
C27 C29 1.493(4)
C27 C28 1.523(4)
C27 C30 1.525(4)
C29 H29A 0.9800
C29 H29B 0.9800
C29 H29C 0.9800
C28 H28A 0.9800
C28 H28B 0.9800
C28 H28C 0.9800
C30 H30A 0.9800
C30 H30B 0.9800
C30 H30C 0.9800

loop_
_geom_torsion_atom_site_label_1
_geom_torsion_atom_site_label_2
_geom_torsion_atom_site_label_3
_geom_torsion_atom_site_label_4
_geom_torsion
C8 N3 N4 C10 1.0(2)
C11 N3 N4 C10 176.72(19)
C7 N1 C4 C3 -155.0(2)
C7 N1 C4 C5 27.8(3)
C4 N1 C7 O1 11.8(3)
C4 N1 C7 N2 -170.57(19)
C8 N2 C7 O1 -7.5(3)
C8 N2 C7 N1 174.80(19)
N4 N3 C8 C9 -1.5(2)
C11 N3 C8 C9 -176.7(2)
N4 N3 C8 N2 176.88(18)
C11 N3 C8 N2 1.7(3)
C7 N2 C8 N3 154.8(2)
C7 N2 C8 C9 -27.3(4)
C1 C2 C3 C4 -0.3(3)
C5 C4 C3 C2 -0.1(3)
N1 C4 C3 C2 -177.37(19)
N3 N4 C10 C9 -0.2(2)
N3 N4 C10 C12 -176.51(19)
C5 C6 C1 C2 0.4(3)
C5 C6 C1 Cl1 -179.07(17)
C3 C2 C1 C6 0.1(3)
C3 C2 C1 Cl1 179.56(17)
N4 C10 C12 C13 -174.1(2)
C9 C10 C12 C13 10.3(3)
N4 C10 C12 C14 -53.8(3)
C9 C10 C12 C14 130.6(3)
N4 C10 C12 C15 65.5(3)
C9 C10 C12 C15 -110.1(3)
C1 C6 C5 C4 -0.7(3)
C3 C4 C5 C6 0.6(3)
N1 C4 C5 C6 177.74(19)
N3 C8 C9 C10 1.3(2)
N2 C8 C9 C10 -176.8(2)
N4 C10 C9 C8 -0.7(3)
C12 C10 C9 C8 175.3(2)
C40 N12 N11 C38 -0.1(2)
C40 N12 N11 C41 -177.6(2)
C38 N10 C37 O3 4.1(3)
C38 N10 C37 N9 -175.9(2)
C34 N9 C37 O3 7.8(4)
C34 N9 C37 N10 -172.3(2)
C37 N9 C34 C35 -10.9(3)
C37 N9 C34 C33 168.5(2)
N11 N12 C40 C39 -0.3(2)
N11 N12 C40 C42 177.92(18)
N12 N11 C38 C39 0.5(2)
C41 N11 C38 C39 177.7(2)
N12 N11 C38 N10 -176.36(18)
C41 N11 C38 N10 0.9(3)
C37 N10 C38 N11 -88.6(3)
C37 N10 C38 C39 95.5(3)
N12 C40 C42 C45 10.8(3)
C39 C40 C42 C45 -171.3(2)
N12 C40 C42 C43 131.2(2)
C39 C40 C42 C43 -50.9(3)
N12 C40 C42 C44 -109.1(2)
C39 C40 C42 C44 68.8(3)
C35 C34 C33 C32 1.8(3)
N9 C34 C33 C32 -177.7(2)
C33 C34 C35 C36 -2.4(4)
N9 C34 C35 C36 177.1(2)
C32 C31 C36 C35 1.8(4)
Cl3 C31 C36 C35 -178.21(19)
C34 C35 C36 C31 0.6(4)
N11 C38 C39 C40 -0.6(2)
N10 C38 C39 C40 175.7(2)
N12 C40 C39 C38 0.6(2)
C42 C40 C39 C38 -177.5(2)
C36 C31 C32 C33 -2.4(4)
Cl3 C31 C32 C33 177.66(18)
C34 C33 C32 C31 0.6(4)
C24 C25 N8 N7 -0.2(2)
C27 C25 N8 N7 -178.4(2)
C23 N7 N8 C25 0.0(2)
C26 N7 N8 C25 175.10(19)
C17 C18 C19 C20 -0.5(3)
C17 C18 C19 N5 175.52(19)
C22 N5 C19 C20 -28.0(3)
C22 N5 C19 C18 156.2(2)
C19 N5 C22 O2 -7.4(4)
C19 N5 C22 N6 174.0(2)
C23 N6 C22 O2 7.1(4)
C23 N6 C22 N5 -174.3(2)
C18 C19 C20 C21 -1.3(3)
N5 C19 C20 C21 -177.1(2)
C19 C20 C21 C16 1.9(3)
N8 C25 C24 C23 0.3(3)
C27 C25 C24 C23 178.3(2)
C20 C21 C16 C17 -0.7(3)
C20 C21 C16 Cl2 178.15(17)
C19 C18 C17 C16 1.7(3)
C21 C16 C17 C18 -1.1(3)
Cl2 C16 C17 C18 -179.90(17)
N8 N7 C23 C24 0.2(3)
C26 N7 C23 C24 -174.4(2)
N8 N7 C23 N6 179.07(18)
C26 N7 C23 N6 4.4(3)
C25 C24 C23 N7 -0.3(3)
C25 C24 C23 N6 -178.9(2)
C22 N6 C23 N7 90.6(3)
C22 N6 C23 C24 -90.9(3)
N8 C25 C27 C29 112.0(3)
C24 C25 C27 C29 -65.9(4)
N8 C25 C27 C28 -127.5(3)
C24 C25 C27 C28 54.7(4)
N8 C25 C27 C30 -10.5(3)
C24 C25 C27 C30 171.7(3)
